data_7249716
loop_
_publ_author_name
'Liu, Jingwei'
'Cheng, Xiaolong'
'Dang, Shifa'
'Kong, Weile'
'Zheng, Meng Xian'
'Zhang, Lei'
'Wu, Shuangyan'
'Liu, Ning'
'Cao, Jinchao'

_publ_section_title
;
 Exploration of One-Dimensional Iron-Based Coordination Polymer for
 Enhanced Lithium Storage Capabilities
;
_journal_name_full CrystEngComm
_journal_paper_doi 10.1039/D4CE01082E
_journal_year 2025
_chemical_formula_moiety 'C12 H4 Fe N4 O8, 2(H2 O)'
_chemical_formula_sum 'C12 H8 Fe N4 O10'
_chemical_formula_weight 424.07
_space_group_crystal_system monoclinic
_space_group_IT_number 15
_space_group_name_Hall '-I 2ya'
_space_group_name_H-M_alt 'I 1 2/a 1'
_atom_sites_solution_hydrogens mixed
_audit_creation_date 2024-10-18
_audit_creation_method
;
Olex2 1.5
(compiled 2023.03.06 svn.rbb2c1857 for OlexSys, GUI svn.r6748)
;
_audit_update_record
;
2024-10-20 deposited with the CCDC.	2024-12-27 downloaded from the CCDC.
;
_cell_angle_alpha 90
_cell_angle_beta 118.145(17)
_cell_angle_gamma 90
_cell_formula_units_Z 4
_cell_length_a 14.9219(19)
_cell_length_b 8.4923(7)
_cell_length_c 13.0852(17)
_cell_measurement_reflns_used 1515
_cell_measurement_temperature 298
_cell_measurement_theta_max 25.7560
_cell_measurement_theta_min 2.8240
_cell_volume 1462.1(4)
_computing_cell_refinement 'CrysAlisPro 1.171.40.60a (Rigaku OD, 2019)'
_computing_data_collection 'CrysAlisPro 1.171.40.60a (Rigaku OD, 2019)'
_computing_data_reduction 'CrysAlisPro 1.171.40.60a (Rigaku OD, 2019)'
_computing_molecular_graphics 'Olex2 1.5 (Dolomanov et al., 2009)'
_computing_publication_material 'Olex2 1.5 (Dolomanov et al., 2009)'
_computing_structure_refinement 'SHELXL 2014/1 (Sheldrick, 2015)'
_computing_structure_solution
;
Superflip  (Palatinus & Chapuis, 2007;Palatinus & van der Lee, 2008;
Palatinus et al., 2012)
;
_diffrn_ambient_temperature 298.00
_diffrn_detector_area_resol_mean 10.0000
_diffrn_measured_fraction_theta_full 1.000
_diffrn_measured_fraction_theta_max 0.999
_diffrn_measurement_details
;
List of Runs (angles in degrees, time in seconds):

  # Type    Start    End  Width  t~exp~   \w     \q     \k     \f   Frames
#--------------------------------------------------------------------------
  1  \w     61.00 110.00   0.50    1.86    --   20.00  54.00 150.00   98
  2  \w    -74.00 105.00   0.50    1.86    --   20.00  54.00  30.00  358
  3  \w    -51.00 -25.00   0.50    1.86    --   20.00  54.00-120.00   52
  4  \w     22.00  48.00   0.50    1.86    --   20.00  54.00-120.00   52
  5  \w    -58.00 -32.00   0.50    1.86    --   20.00  54.00  60.00   52
  6  \w    -64.00 -35.00   0.50    1.86    --   20.00  54.00 -60.00   58
  7  \w     31.00  57.00   0.50    1.86    --   20.00  54.00 -60.00   52
  8  \w     70.00  96.00   0.50    1.86    --   20.00  54.00-180.00   52
  9  \w     -9.00  48.00   0.50    1.86    --   20.00  54.00 150.00  114
;
_diffrn_measurement_device 'two-circle diffractometer'
_diffrn_measurement_device_type 'XtaLAB Mini II'
_diffrn_measurement_method '\w scans'
_diffrn_radiation_type MoK\a
_diffrn_radiation_wavelength 0.71073
_diffrn_reflns_av_R_equivalents 0.0385
_diffrn_reflns_av_unetI/netI 0.0701
_diffrn_reflns_Laue_measured_fraction_full 1.000
_diffrn_reflns_Laue_measured_fraction_max 0.999
_diffrn_reflns_limit_h_max 18
_diffrn_reflns_limit_h_min -17
_diffrn_reflns_limit_k_max 10
_diffrn_reflns_limit_k_min -10
_diffrn_reflns_limit_l_max 16
_diffrn_reflns_limit_l_min -15
_diffrn_reflns_number 4511
_diffrn_reflns_point_group_measured_fraction_full 1.000
_diffrn_reflns_point_group_measured_fraction_max 0.999
_diffrn_reflns_theta_full 25.242
_diffrn_reflns_theta_max 26.497
_diffrn_reflns_theta_min 2.855
_exptl_absorpt_coefficient_mu 1.104
_exptl_absorpt_correction_T_max 1.00000
_exptl_absorpt_correction_T_min 0.96879
_exptl_absorpt_correction_type multi-scan
_exptl_absorpt_process_details
;
CrysAlisPro 1.171.40.60a (Rigaku Oxford Diffraction, 2019)
Empirical absorption correction using spherical harmonics,
 implemented in SCALE3 ABSPACK scaling algorithm.
;
_exptl_crystal_colour 'clear yellowish colourless'
_exptl_crystal_colour_lustre clear
_exptl_crystal_colour_modifier yellowish
_exptl_crystal_colour_primary colourless
_exptl_crystal_density_diffrn 1.927
_exptl_crystal_description block
_exptl_crystal_F_000 856
_exptl_crystal_size_max 0.2
_exptl_crystal_size_mid 0.2
_exptl_crystal_size_min 0.2
_refine_diff_density_max 0.542
_refine_diff_density_min -0.530
_refine_diff_density_rms 0.094
_refine_ls_extinction_method none
_refine_ls_goodness_of_fit_ref 1.025
_refine_ls_hydrogen_treatment constr
_refine_ls_matrix_type full
_refine_ls_number_parameters 126
_refine_ls_number_reflns 1515
_refine_ls_number_restraints 0
_refine_ls_restrained_S_all 1.025
_refine_ls_R_factor_all 0.0707
_refine_ls_R_factor_gt 0.0465
_refine_ls_shift/su_max 0.000
_refine_ls_shift/su_mean 0.000
_refine_ls_structure_factor_coef Fsqd
_refine_ls_weighting_details 'w=1/[\s^2^(Fo^2^)+(0.0527P)^2^+2.5340P] where P=(Fo^2^+2Fc^2^)/3'
_refine_ls_weighting_scheme calc
_refine_ls_wR_factor_gt 0.1151
_refine_ls_wR_factor_ref 0.1241
_reflns_Friedel_coverage 0.000
_reflns_number_gt 1072
_reflns_number_total 1515
_reflns_threshold_expression 'I > 2\s(I)'
_cod_data_source_file d4ce01082e2.cif
_cod_data_source_block c20220429d1
_cod_database_code 7249716
_shelxl_version_number 2014-1
_shelx_space_group_comment
;
The symmetry employed for this shelxl refinement is uniquely defined
by the following loop, which should always be used as a source of
symmetry information in preference to the above space-group names.
They are only intended as comments.
;
_shelx_estimated_absorpt_t_max 0.809
_shelx_estimated_absorpt_t_min 0.809
_olex2_refinement_description
;
1. Fixed Uiso
 At 1.2 times of:
  All C(H) groups
 At 1.5 times of:
  All O(H,H) groups
2.a Free rotating group:
 O5(H5A,H5B)
2.b Aromatic/amide H refined with riding coordinates:
 C5(H5), C6(H6)
;
_olex2_submission_special_instructions 'No special instructions were received'
_oxdiff_exptl_absorpt_empirical_details
;
Empirical correction (ABSPACK) includes:
- Absorption correction using spherical harmonics
- Frame scaling
;

loop_
_space_group_symop_operation_xyz
'x, y, z'
'-x+1/2, y, -z'
'x+1/2, y+1/2, z+1/2'
'-x+1, y+1/2, -z+1/2'
'-x, -y, -z'
'x-1/2, -y, z'
'-x+1/2, -y+1/2, -z+1/2'
'x, -y+1/2, z+1/2'

loop_
_atom_site_label
_atom_site_type_symbol
_atom_site_fract_x
_atom_site_fract_y
_atom_site_fract_z
_atom_site_U_iso_or_equiv
_atom_site_adp_type
_atom_site_occupancy
_atom_site_site_symmetry_order
_atom_site_calc_flag
_atom_site_refinement_flags_posn
_atom_site_refinement_flags_adp
_atom_site_refinement_flags_occupancy
_atom_site_disorder_assembly
_atom_site_disorder_group
Fe1 Fe 0.2500 0.26055(10) 0.0000 0.0230(3) Uani 1 2 d S T P . .
O2 O 0.3320(2) 0.4502(3) 0.1130(2) 0.0231(6) Uani 1 1 d . . . . .
O3 O 0.12327(19) 0.2107(3) 0.0308(2) 0.0227(6) Uani 1 1 d . . . . .
O5 O 0.1042(2) 0.7975(3) -0.0268(2) 0.0292(7) Uani 1 1 d G . . . .
H5A H 0.1139 0.7483 -0.0771 0.044 Uiso 1 1 d G U . . .
H5B H 0.1109 0.7279 0.0231 0.044 Uiso 1 1 d G U . . .
O4 O 0.43580(19) 0.4248(3) 0.3679(2) 0.0260(7) Uani 1 1 d . . . . .
O1 O 0.3334(2) 0.7008(3) 0.1646(3) 0.0315(8) Uani 1 1 d . . . . .
N2 N 0.1397(2) 0.5728(4) 0.1402(3) 0.0197(7) Uani 1 1 d . . . . .
N1 N 0.3108(2) 0.0990(3) 0.1603(2) 0.0167(7) Uani 1 1 d . . . . .
C2 C 0.2353(3) 0.5219(4) 0.2073(3) 0.0154(8) Uani 1 1 d . . . . .
C4 C 0.3658(3) 0.3796(4) 0.3885(3) 0.0173(8) Uani 1 1 d . . . . .
C3 C 0.2598(3) 0.4388(4) 0.3077(3) 0.0142(8) Uani 1 1 d . . . . .
C1 C 0.3078(3) 0.5589(5) 0.1592(3) 0.0181(8) Uani 1 1 d . . . . .
C5 C 0.0944(3) 0.4471(5) 0.2712(3) 0.0223(9) Uani 1 1 d . . . . .
H5 H 0.0437 0.4204 0.2902 0.027 Uiso 1 1 calc R U . . .
C6 C 0.0696(3) 0.5346(5) 0.1718(3) 0.0234(9) Uani 1 1 d . . . . .
H6 H 0.0028 0.5671 0.1263 0.028 Uiso 1 1 calc R U . . .

loop_
_atom_site_aniso_label
_atom_site_aniso_U_11
_atom_site_aniso_U_22
_atom_site_aniso_U_33
_atom_site_aniso_U_23
_atom_site_aniso_U_13
_atom_site_aniso_U_12
Fe1 0.0255(5) 0.0240(5) 0.0229(5) 0.000 0.0142(4) 0.000
O2 0.0254(16) 0.0222(14) 0.0266(15) -0.0090(12) 0.0163(13) -0.0045(13)
O3 0.0197(15) 0.0291(16) 0.0206(14) 0.0110(12) 0.0105(12) 0.0028(12)
O5 0.0312(17) 0.0351(17) 0.0249(16) 0.0063(14) 0.0162(14) 0.0066(14)
O4 0.0173(15) 0.0381(17) 0.0266(15) 0.0126(14) 0.0137(13) 0.0035(13)
O1 0.044(2) 0.0197(15) 0.0465(19) -0.0043(14) 0.0347(17) -0.0075(14)
N2 0.0171(18) 0.0230(17) 0.0166(16) -0.0004(14) 0.0060(14) 0.0021(15)
N1 0.0176(17) 0.0157(16) 0.0200(16) 0.0012(14) 0.0114(15) 0.0004(14)
C2 0.018(2) 0.0125(18) 0.0156(17) -0.0022(15) 0.0075(17) -0.0017(16)
C4 0.015(2) 0.0182(19) 0.0181(19) -0.0031(16) 0.0075(17) 0.0009(16)
C3 0.0121(19) 0.0137(17) 0.0168(18) -0.0019(15) 0.0068(16) 0.0005(15)
C1 0.015(2) 0.023(2) 0.0142(18) 0.0022(16) 0.0052(16) -0.0001(17)
C5 0.019(2) 0.022(2) 0.030(2) -0.0025(18) 0.0142(19) -0.0003(18)
C6 0.013(2) 0.030(2) 0.024(2) 0.0010(18) 0.0056(17) 0.0047(18)

loop_
_atom_type_symbol
_atom_type_description
_atom_type_scat_dispersion_real
_atom_type_scat_dispersion_imag
_atom_type_scat_source
C C 0.0033 0.0016 'International Tables Vol C Tables 4.2.6.8 and 6.1.1.4'
H H 0.0000 0.0000 'International Tables Vol C Tables 4.2.6.8 and 6.1.1.4'
Fe Fe 0.3463 0.8444 'International Tables Vol C Tables 4.2.6.8 and 6.1.1.4'
N N 0.0061 0.0033 'International Tables Vol C Tables 4.2.6.8 and 6.1.1.4'
O O 0.0106 0.0060 'International Tables Vol C Tables 4.2.6.8 and 6.1.1.4'

loop_
_geom_angle_atom_site_label_1
_geom_angle_atom_site_label_2
_geom_angle_atom_site_label_3
_geom_angle
_geom_angle_site_symmetry_1
_geom_angle_site_symmetry_3
_geom_angle_publ_flag
O2 Fe1 O2 82.24(15) . 2 ?
O2 Fe1 O3 90.62(9) 2 . ?
O2 Fe1 O3 106.58(10) 2 2 ?
O2 Fe1 O3 106.58(10) . . ?
O2 Fe1 O3 90.62(9) . 2 ?
O2 Fe1 N1 158.32(10) . 2 ?
O2 Fe1 N1 158.32(10) 2 . ?
O2 Fe1 N1 88.15(10) 2 2 ?
O2 Fe1 N1 88.15(10) . . ?
O3 Fe1 O3 157.32(14) . 2 ?
O3 Fe1 N1 92.86(10) 2 . ?
O3 Fe1 N1 73.50(10) 2 2 ?
O3 Fe1 N1 92.86(10) . 2 ?
O3 Fe1 N1 73.50(10) . . ?
N1 Fe1 N1 106.92(15) 2 . ?
C1 O2 Fe1 133.7(2) . . ?
C4 O3 Fe1 120.1(2) 7 . ?
H5A O5 H5B 104.5 . . ?
C6 N2 C2 117.6(3) . . ?
C3 N1 Fe1 113.3(2) 7 . ?
C5 N1 Fe1 128.8(2) 7 . ?
C5 N1 C3 117.5(3) 7 7 ?
N2 C2 C3 120.7(3) . . ?
N2 C2 C1 113.9(3) . . ?
C3 C2 C1 125.4(3) . . ?
O3 C4 O4 125.2(4) 7 . ?
O3 C4 C3 118.1(3) 7 . ?
O4 C4 C3 116.7(3) . . ?
N1 C3 C2 121.6(3) 7 . ?
N1 C3 C4 114.7(3) 7 . ?
C2 C3 C4 123.7(3) . . ?
O2 C1 O1 126.0(3) . . ?
O2 C1 C2 118.3(3) . . ?
O1 C1 C2 115.6(3) . . ?
N1 C5 H5 119.4 7 . ?
N1 C5 C6 121.3(3) 7 . ?
C6 C5 H5 119.4 . . ?
N2 C6 C5 121.3(3) . . ?
N2 C6 H6 119.3 . . ?
C5 C6 H6 119.3 . . ?

loop_
_geom_bond_atom_site_label_1
_geom_bond_atom_site_label_2
_geom_bond_distance
_geom_bond_site_symmetry_2
_geom_bond_publ_flag
Fe1 O2 2.138(3) . ?
Fe1 O2 2.138(3) 2 ?
Fe1 O3 2.154(2) 2 ?
Fe1 O3 2.154(2) . ?
Fe1 N1 2.304(3) 2 ?
Fe1 N1 2.304(3) . ?
O2 C1 1.246(4) . ?
O3 C4 1.251(4) 7 ?
O5 H5A 0.8493 . ?
O5 H5B 0.8502 . ?
O4 C4 1.256(4) . ?
O1 C1 1.256(4) . ?
N2 C2 1.345(4) . ?
N2 C6 1.334(5) . ?
N1 C3 1.344(4) 7 ?
N1 C5 1.327(5) 7 ?
C2 C3 1.380(5) . ?
C2 C1 1.520(5) . ?
C4 O3 1.251(4) 7 ?
C4 C3 1.514(5) . ?
C3 N1 1.344(4) 7 ?
C5 N1 1.327(5) 7 ?
C5 H5 0.9300 . ?
C5 C6 1.388(5) . ?
C6 H6 0.9300 . ?

loop_
_geom_torsion_atom_site_label_1
_geom_torsion_atom_site_label_2
_geom_torsion_atom_site_label_3
_geom_torsion_atom_site_label_4
_geom_torsion
_geom_torsion_site_symmetry_1
_geom_torsion_site_symmetry_2
_geom_torsion_site_symmetry_3
_geom_torsion_site_symmetry_4
_geom_torsion_publ_flag
Fe1 O2 C1 O1 -135.3(4) . . . . ?
Fe1 O2 C1 C2 40.6(5) . . . . ?
O3 C4 C3 N1 7.2(5) 7 . . 7 ?
O3 C4 C3 C2 -171.3(3) 7 . . . ?
O4 C4 C3 N1 -173.5(3) . . . 7 ?
O4 C4 C3 C2 8.0(5) . . . . ?
N2 C2 C3 N1 2.5(5) . . . 7 ?
N2 C2 C3 C4 -179.1(3) . . . . ?
N2 C2 C1 O2 -103.6(4) . . . . ?
N2 C2 C1 O1 72.7(4) . . . . ?
N1 C5 C6 N2 1.3(6) 7 . . . ?
C2 N2 C6 C5 0.8(6) . . . . ?
C3 C2 C1 O2 73.9(5) . . . . ?
C3 C2 C1 O1 -109.8(4) . . . . ?
C1 C2 C3 N1 -174.9(3) . . . 7 ?
C1 C2 C3 C4 3.5(6) . . . . ?
C6 N2 C2 C3 -2.7(5) . . . . ?
C6 N2 C2 C1 175.0(3) . . . . ?
